data_7246774
loop_
_publ_author_name
'Tetrault, Timothy'
'Meredith, Reagan J.'
'Yoon, Mi-Kyung'
'Canizares, Christopher'
'Oliver, Allen G.'
'Carmichael, Ian'
'Serianni, Anthony S.'

_publ_section_title
;
 One-bond <sup>13</sup>C-<sup>13</sup>C spin-coupling constants in
 saccharides: a comparison of experimental and calculated values by
 density functional theory using solid-state <sup>13</sup>C NMR and X-ray
 crystallography.
;
_journal_issue 23
_journal_name_full 'Physical chemistry chemical physics : PCCP'
_journal_page_first 16048
_journal_page_last 16059
_journal_paper_doi 10.1039/d2cp05363b
_journal_volume 25
_journal_year 2023
_chemical_absolute_configuration rmad
_chemical_formula_moiety 'C7 H14 O6, H2 O'
_chemical_formula_sum 'C7 H16 O7'
_chemical_formula_weight 212.20
_space_group_crystal_system orthorhombic
_space_group_IT_number 19
_space_group_name_Hall 'P 2ac 2ab'
_space_group_name_H-M_alt 'P 21 21 21'
_atom_sites_solution_hydrogens difmap
_atom_sites_solution_primary dual
_atom_sites_solution_secondary difmap
_audit_creation_method SHELXL-2018/3
_audit_update_record
;
2023-03-29 deposited with the CCDC.	2023-05-11 downloaded from the CCDC.
;
_cell_angle_alpha 90
_cell_angle_beta 90
_cell_angle_gamma 90
_cell_formula_units_Z 4
_cell_length_a 6.1050(2)
_cell_length_b 7.4158(2)
_cell_length_c 21.1354(6)
_cell_measurement_reflns_used 9879
_cell_measurement_temperature 120(2)
_cell_measurement_theta_max 69.71
_cell_measurement_theta_min 6.32
_cell_volume 956.87(5)
_computing_cell_refinement 'Bruker SAINT (Bruker, 2010)'
_computing_data_collection 'Bruker APEX-3 (Bruker, 2020)'
_computing_data_reduction 'Bruker SAINT (Bruker, 2010)'
_computing_molecular_graphics 'Mercury (Macrae et al., 2020)'
_computing_publication_material 'CIFTAB (Sheldrick, 2008)'
_computing_structure_refinement 'SHELXL-2018/3 (Sheldrick, 2015b)'
_computing_structure_solution 'SHELXT-2018/2 (Sheldrick, 2015a)'
_diffrn_ambient_temperature 120(2)
_diffrn_detector_area_resol_mean 7.41
_diffrn_measured_fraction_theta_full 0.994
_diffrn_measured_fraction_theta_max 0.991
_diffrn_measurement_device_type 'Bruker PHOTON-II'
_diffrn_measurement_method 'combination of \w and \f-scans '
_diffrn_radiation_type CuK\a
_diffrn_radiation_wavelength 1.54184
_diffrn_reflns_av_R_equivalents 0.0259
_diffrn_reflns_av_unetI/netI 0.0121
_diffrn_reflns_Laue_measured_fraction_full 0.994
_diffrn_reflns_Laue_measured_fraction_max 0.991
_diffrn_reflns_limit_h_max 7
_diffrn_reflns_limit_h_min -7
_diffrn_reflns_limit_k_max 8
_diffrn_reflns_limit_k_min -9
_diffrn_reflns_limit_l_max 25
_diffrn_reflns_limit_l_min -25
_diffrn_reflns_number 20791
_diffrn_reflns_point_group_measured_fraction_full 0.997
_diffrn_reflns_point_group_measured_fraction_max 0.990
_diffrn_reflns_theta_full 67.679
_diffrn_reflns_theta_max 69.762
_diffrn_reflns_theta_min 6.325
_diffrn_source 'Incoatec micro-focus'
_exptl_absorpt_coefficient_mu 1.157
_exptl_absorpt_correction_T_max 1.0000
_exptl_absorpt_correction_T_min 0.8771
_exptl_absorpt_correction_type numerical
_exptl_absorpt_process_details 'SADABS (Krause et al., 2015)'
_exptl_crystal_colour colorless
_exptl_crystal_density_diffrn 1.473
_exptl_crystal_description block
_exptl_crystal_F_000 456
_exptl_crystal_size_max 0.218
_exptl_crystal_size_mid 0.106
_exptl_crystal_size_min 0.102
_refine_diff_density_max 0.210
_refine_diff_density_min -0.167
_refine_diff_density_rms 0.038
_refine_ls_abs_structure_details
;
 Flack x determined using 709 quotients [(I+)-(I-)]/[(I+)+(I-)]
 (Parsons, Flack and Wagner, Acta Cryst. B69 (2013) 249-259).
;
_refine_ls_abs_structure_Flack 0.03(4)
_refine_ls_extinction_method none
_refine_ls_goodness_of_fit_ref 1.099
_refine_ls_hydrogen_treatment refall
_refine_ls_matrix_type full
_refine_ls_number_parameters 191
_refine_ls_number_reflns 1790
_refine_ls_number_restraints 0
_refine_ls_restrained_S_all 1.099
_refine_ls_R_factor_all 0.0208
_refine_ls_R_factor_gt 0.0206
_refine_ls_shift/su_max 0.000
_refine_ls_shift/su_mean 0.000
_refine_ls_structure_factor_coef Fsqd
_refine_ls_weighting_details 'w=1/[\s^2^(Fo^2^)+(0.0308P)^2^+0.1737P] where P=(Fo^2^+2Fc^2^)/3'
_refine_ls_weighting_scheme calc
_refine_ls_wR_factor_gt 0.0547
_refine_ls_wR_factor_ref 0.0548
_reflns_Friedel_coverage 0.664
_reflns_Friedel_fraction_full 1.000
_reflns_Friedel_fraction_max 0.989
_reflns_number_gt 1777
_reflns_number_total 1790
_reflns_threshold_expression 'I > 2\s(I)'
_cod_data_source_file d2cp05363b2.cif
_cod_data_source_block tt2102
_cod_depositor_comments 'Adding full bibliography for 7246773--7246779.cif.'
_cod_database_code 7246774
_shelx_shelxl_version_number 2018/3
_shelx_space_group_comment
;
The symmetry employed for this shelxl refinement is uniquely defined
by the following loop, which should always be used as a source of
symmetry information in preference to the above space-group names.
They are only intended as comments.
;
_shelx_estimated_absorpt_t_min 0.787
_shelx_estimated_absorpt_t_max 0.891
_diffrn_source_monochromator 'MONTEL Multi-layer'

loop_
_space_group_symop_operation_xyz
'x, y, z'
'-x+1/2, -y, z+1/2'
'-x, y+1/2, -z+1/2'
'x+1/2, -y+1/2, -z'

loop_
_atom_site_label
_atom_site_type_symbol
_atom_site_fract_x
_atom_site_fract_y
_atom_site_fract_z
_atom_site_U_iso_or_equiv
_atom_site_adp_type
_atom_site_occupancy
_atom_site_site_symmetry_order
_atom_site_calc_flag
_atom_site_refinement_flags_posn
_atom_site_refinement_flags_adp
_atom_site_refinement_flags_occupancy
_atom_site_disorder_assembly
_atom_site_disorder_group
O1 O 0.63694(16) 0.15266(14) 0.42332(5) 0.0145(2) Uani 1 1 d . . . . .
O2 O 0.88974(19) 0.03228(14) 0.32887(5) 0.0176(3) Uani 1 1 d . . . . .
H2O H 0.901(4) -0.017(3) 0.2934(11) 0.032(6) Uiso 1 1 d . . . . .
O3 O 1.09081(17) 0.36423(15) 0.28888(5) 0.0154(2) Uani 1 1 d . . . . .
H3O H 1.204(4) 0.377(3) 0.3070(11) 0.030(6) Uiso 1 1 d . . . . .
O4 O 0.69844(18) 0.56293(15) 0.27038(5) 0.0168(2) Uani 1 1 d . . . . .
H4O H 0.777(4) 0.626(3) 0.2539(12) 0.041(7) Uiso 1 1 d . . . . .
O5 O 0.45684(15) 0.36155(14) 0.35918(5) 0.0132(2) Uani 1 1 d . . . . .
O6 O 0.27031(18) 0.65735(15) 0.42385(6) 0.0198(2) Uani 1 1 d . . . . .
H6O H 0.319(4) 0.647(3) 0.4592(13) 0.036(6) Uiso 1 1 d . . . . .
C1 C 0.5687(2) 0.19315(19) 0.36163(6) 0.0132(3) Uani 1 1 d . . . . .
H1 H 0.465(3) 0.107(2) 0.3472(8) 0.012(4) Uiso 1 1 d . . . . .
C2 C 0.7719(2) 0.1952(2) 0.31926(7) 0.0131(3) Uani 1 1 d . . . . .
H2 H 0.723(3) 0.208(2) 0.2758(9) 0.009(4) Uiso 1 1 d . . . . .
C3 C 0.9159(2) 0.35755(19) 0.33431(6) 0.0127(3) Uani 1 1 d . . . . .
H3 H 0.981(3) 0.345(2) 0.3771(9) 0.011(4) Uiso 1 1 d . . . . .
C4 C 0.7824(2) 0.5320(2) 0.33229(7) 0.0136(3) Uani 1 1 d . . . . .
H4 H 0.873(3) 0.629(2) 0.3469(8) 0.015(4) Uiso 1 1 d . . . . .
C5 C 0.5905(2) 0.51364(18) 0.37786(6) 0.0131(3) Uani 1 1 d . . . . .
H5 H 0.644(3) 0.493(2) 0.4202(9) 0.011(4) Uiso 1 1 d . . . . .
C6 C 0.4426(3) 0.6775(2) 0.37911(7) 0.0167(3) Uani 1 1 d . . . . .
H6A H 0.533(3) 0.779(3) 0.3893(9) 0.018(4) Uiso 1 1 d . . . . .
H6B H 0.374(3) 0.694(3) 0.3359(9) 0.020(5) Uiso 1 1 d . . . . .
C7 C 0.4585(3) 0.1328(2) 0.46694(8) 0.0210(3) Uani 1 1 d . . . . .
H7A H 0.517(4) 0.071(3) 0.5037(11) 0.033(6) Uiso 1 1 d . . . . .
H7B H 0.343(4) 0.062(3) 0.4492(10) 0.028(5) Uiso 1 1 d . . . . .
H7C H 0.400(4) 0.250(3) 0.4778(9) 0.029(5) Uiso 1 1 d . . . . .
O1W O 0.4294(2) 0.6285(2) 0.54050(6) 0.0351(3) Uani 1 1 d . . . . .
H1WA H 0.388(5) 0.561(4) 0.5641(13) 0.043(7) Uiso 1 1 d . . . . .
H1WB H 0.535(5) 0.684(3) 0.5539(12) 0.041(7) Uiso 1 1 d . . . . .

loop_
_atom_site_aniso_label
_atom_site_aniso_U_11
_atom_site_aniso_U_22
_atom_site_aniso_U_33
_atom_site_aniso_U_23
_atom_site_aniso_U_13
_atom_site_aniso_U_12
O1 0.0141(5) 0.0177(5) 0.0115(5) 0.0029(4) 0.0017(4) 0.0021(4)
O2 0.0230(6) 0.0148(5) 0.0150(5) -0.0004(4) 0.0018(4) 0.0066(4)
O3 0.0097(5) 0.0225(5) 0.0140(5) -0.0002(4) 0.0007(4) 0.0002(5)
O4 0.0160(5) 0.0196(5) 0.0147(5) 0.0057(4) -0.0003(4) -0.0005(5)
O5 0.0112(4) 0.0118(5) 0.0167(5) 0.0001(4) -0.0011(4) 0.0009(4)
O6 0.0155(5) 0.0254(6) 0.0184(6) -0.0019(5) 0.0019(4) 0.0039(5)
C1 0.0143(7) 0.0123(7) 0.0131(7) 0.0006(5) -0.0023(6) 0.0004(6)
C2 0.0135(7) 0.0144(7) 0.0115(6) 0.0000(5) -0.0005(6) 0.0025(5)
C3 0.0109(6) 0.0169(7) 0.0103(6) 0.0002(5) 0.0007(5) 0.0011(6)
C4 0.0131(7) 0.0140(7) 0.0138(6) 0.0000(5) -0.0021(6) -0.0012(6)
C5 0.0126(7) 0.0127(7) 0.0139(7) -0.0010(5) -0.0010(6) -0.0006(5)
C6 0.0170(7) 0.0149(7) 0.0183(7) -0.0005(5) 0.0006(6) 0.0014(6)
C7 0.0194(7) 0.0248(9) 0.0187(7) 0.0035(7) 0.0077(6) 0.0020(7)
O1W 0.0370(8) 0.0466(8) 0.0216(6) 0.0122(6) -0.0062(6) -0.0283(7)

loop_
_atom_type_symbol
_atom_type_description
_atom_type_scat_dispersion_real
_atom_type_scat_dispersion_imag
_atom_type_scat_source
C C 0.0181 0.0091 'International Tables Vol C Tables 4.2.6.8 and 6.1.1.4'
H H 0.0000 0.0000 'International Tables Vol C Tables 4.2.6.8 and 6.1.1.4'
O O 0.0492 0.0322 'International Tables Vol C Tables 4.2.6.8 and 6.1.1.4'

loop_
_geom_angle_atom_site_label_1
_geom_angle_atom_site_label_2
_geom_angle_atom_site_label_3
_geom_angle
_geom_angle_site_symmetry_1
_geom_angle_site_symmetry_3
_geom_angle_publ_flag
C1 O1 C7 113.20(11) . . ?
C2 O2 H2O 106.7(16) . . ?
C3 O3 H3O 109.1(16) . . ?
C4 O4 H4O 107.2(19) . . ?
C1 O5 C5 113.79(10) . . ?
C6 O6 H6O 110.6(17) . . ?
O1 C1 O5 111.36(11) . . ?
O1 C1 C2 107.78(11) . . ?
O5 C1 C2 111.01(11) . . ?
O1 C1 H1 110.7(11) . . ?
O5 C1 H1 104.9(11) . . ?
C2 C1 H1 111.1(11) . . ?
O2 C2 C3 110.49(11) . . ?
O2 C2 C1 108.56(11) . . ?
C3 C2 C1 110.71(11) . . ?
O2 C2 H2 111.9(10) . . ?
C3 C2 H2 107.4(10) . . ?
C1 C2 H2 107.7(10) . . ?
O3 C3 C2 108.44(11) . . ?
O3 C3 C4 110.37(11) . . ?
C2 C3 C4 110.80(11) . . ?
O3 C3 H3 108.2(10) . . ?
C2 C3 H3 110.4(10) . . ?
C4 C3 H3 108.6(10) . . ?
O4 C4 C5 108.57(12) . . ?
O4 C4 C3 110.71(11) . . ?
C5 C4 C3 108.45(11) . . ?
O4 C4 H4 112.6(11) . . ?
C5 C4 H4 108.0(11) . . ?
C3 C4 H4 108.4(11) . . ?
O5 C5 C6 107.11(11) . . ?
O5 C5 C4 109.34(11) . . ?
C6 C5 C4 113.46(12) . . ?
O5 C5 H5 108.5(10) . . ?
C6 C5 H5 108.3(10) . . ?
C4 C5 H5 110.0(11) . . ?
O6 C6 C5 111.60(12) . . ?
O6 C6 H6A 111.0(11) . . ?
C5 C6 H6A 106.9(11) . . ?
O6 C6 H6B 107.9(11) . . ?
C5 C6 H6B 109.2(11) . . ?
H6A C6 H6B 110.2(15) . . ?
O1 C7 H7A 106.3(13) . . ?
O1 C7 H7B 111.4(13) . . ?
H7A C7 H7B 109.3(19) . . ?
O1 C7 H7C 110.0(13) . . ?
H7A C7 H7C 111.9(18) . . ?
H7B C7 H7C 108.0(19) . . ?
H1WA O1W H1WB 112(3) . . ?

loop_
_geom_bond_atom_site_label_1
_geom_bond_atom_site_label_2
_geom_bond_distance
_geom_bond_site_symmetry_2
_geom_bond_publ_flag
O1 C1 1.4014(17) . ?
O1 C7 1.4350(18) . ?
O2 C2 1.4209(17) . ?
O2 H2O 0.84(2) . ?
O3 C3 1.4370(16) . ?
O3 H3O 0.80(3) . ?
O4 C4 1.4240(18) . ?
O4 H4O 0.75(3) . ?
O5 C1 1.4241(17) . ?
O5 C5 1.4469(17) . ?
O6 C6 1.4221(19) . ?
O6 H6O 0.81(3) . ?
C1 C2 1.530(2) . ?
C1 H1 0.950(18) . ?
C2 C3 1.524(2) . ?
C2 H2 0.970(18) . ?
C3 C4 1.5295(19) . ?
C3 H3 0.993(18) . ?
C4 C5 1.5230(19) . ?
C4 H4 0.959(19) . ?
C5 C6 1.514(2) . ?
C5 H5 0.965(18) . ?
C6 H6A 0.95(2) . ?
C6 H6B 1.01(2) . ?
C7 H7A 0.97(2) . ?
C7 H7B 0.96(2) . ?
C7 H7C 0.97(2) . ?
O1W H1WA 0.75(3) . ?
O1W H1WB 0.82(3) . ?

loop_
_geom_hbond_atom_site_label_D
_geom_hbond_atom_site_label_H
_geom_hbond_atom_site_label_A
_geom_hbond_distance_DH
_geom_hbond_distance_HA
_geom_hbond_distance_DA
_geom_hbond_angle_DHA
_geom_hbond_site_symmetry_A
_geom_hbond_publ_flag
O2 H2O O3 0.84(2) 1.95(2) 2.7857(15) 177(2) 3_745 yes
O3 H3O O5 0.80(3) 1.90(3) 2.6836(14) 168(2) 1_655 yes
O4 H4O O3 0.75(3) 2.14(3) 2.8664(16) 161(3) 3_755 yes
O6 H6O O1W 0.81(3) 1.85(3) 2.6584(17) 179(2) . yes
O1W H1WA O1 0.75(3) 2.22(3) 2.8493(18) 142(3) 4_456 yes
O1W H1WA O2 0.75(3) 2.37(3) 3.0171(17) 146(3) 4_456 yes
O1W H1WB O6 0.82(3) 1.92(3) 2.7245(18) 171(3) 4_566 yes

loop_
_geom_torsion_atom_site_label_1
_geom_torsion_atom_site_label_2
_geom_torsion_atom_site_label_3
_geom_torsion_atom_site_label_4
_geom_torsion
_geom_torsion_site_symmetry_1
_geom_torsion_site_symmetry_2
_geom_torsion_site_symmetry_3
_geom_torsion_site_symmetry_4
_geom_torsion_publ_flag
C7 O1 C1 O5 62.59(16) . . . . ?
C7 O1 C1 C2 -175.43(11) . . . . ?
C5 O5 C1 O1 61.89(14) . . . . ?
C5 O5 C1 C2 -58.20(14) . . . . ?
O1 C1 C2 O2 51.43(14) . . . . ?
O5 C1 C2 O2 173.63(11) . . . . ?
O1 C1 C2 C3 -70.02(14) . . . . ?
O5 C1 C2 C3 52.19(14) . . . . ?
O2 C2 C3 O3 65.95(14) . . . . ?
C1 C2 C3 O3 -173.76(10) . . . . ?
O2 C2 C3 C4 -172.78(11) . . . . ?
C1 C2 C3 C4 -52.48(14) . . . . ?
O3 C3 C4 O4 57.20(15) . . . . ?
C2 C3 C4 O4 -62.94(15) . . . . ?
O3 C3 C4 C5 176.21(11) . . . . ?
C2 C3 C4 C5 56.08(14) . . . . ?
C1 O5 C5 C6 -174.34(11) . . . . ?
C1 O5 C5 C4 62.33(14) . . . . ?
O4 C4 C5 O5 61.00(14) . . . . ?
C3 C4 C5 O5 -59.36(14) . . . . ?
O4 C4 C5 C6 -58.48(16) . . . . ?
C3 C4 C5 C6 -178.84(11) . . . . ?
O5 C5 C6 O6 61.35(15) . . . . ?
C4 C5 C6 O6 -177.90(12) . . . . ?
